data_4320305
loop_
_publ_author_name
'Norbert W. Mitzel'
'Udo Losehand'
'Krunoslav Vojinovic'

_publ_section_title
;
 A Crystalline Diethyl Ether Adduct of Tetrafluorogermane
;
_journal_name_full 'Inorganic Chemistry'
_journal_page_first 5302
_journal_page_last 5303
_journal_paper_doi 10.1021/ic010367k
_journal_volume 40
_journal_year 2001
_chemical_formula_sum 'C8 H20 F4 Ge O2'
_chemical_formula_weight 148.42
_chemical_name_systematic
;
  Germanium tetrafluoride bis(diethylether) adduct
;
_space_group_IT_number 86
_symmetry_cell_setting tetragonal
_symmetry_space_group_name_Hall '-P 4bc'
_symmetry_space_group_name_H-M 'P 42/n :2'
_atom_sites_solution_hydrogens difmap
_atom_sites_solution_primary direct
_atom_sites_solution_secondary difmap
_audit_creation_method SHELXL-97
_cell_angle_alpha 90.00
_cell_angle_beta 90.00
_cell_angle_gamma 90.00
_cell_formula_units_Z 4
_cell_length_a 13.851(2)
_cell_length_b 13.851(2)
_cell_length_c 6.3120(13)
_cell_measurement_reflns_used 80
_cell_measurement_temperature 143(2)
_cell_measurement_theta_max 23
_cell_measurement_theta_min 20
_cell_volume 1211.0(4)
_computing_cell_refinement 'CAD4 Software'
_computing_data_collection 'CAD4 Software'
_computing_data_reduction CADSHEL
_computing_molecular_graphics SHELXTL-5.01
_computing_publication_material SHELXTL-5.01
_computing_structure_refinement 'SHELXL-97 (Sheldrick, 1997)'
_computing_structure_solution 'SHELXS-97 (Sheldrick, 1990)'
_diffrn_ambient_temperature 143(2)
_diffrn_measured_fraction_theta_full 0.999
_diffrn_measured_fraction_theta_max 0.999
_diffrn_measurement_device_type 'Nonius Turbo CAD4'
_diffrn_radiation_monochromator graphite
_diffrn_radiation_source 'fine-focus sealed tube'
_diffrn_radiation_type MoK\a
_diffrn_radiation_wavelength 0.71073
_diffrn_reflns_av_R_equivalents 0.0795
_diffrn_reflns_av_sigmaI/netI 0.0465
_diffrn_reflns_limit_h_max 17
_diffrn_reflns_limit_h_min -16
_diffrn_reflns_limit_k_max 12
_diffrn_reflns_limit_k_min -17
_diffrn_reflns_limit_l_max 8
_diffrn_reflns_limit_l_min -7
_diffrn_reflns_number 1958
_diffrn_reflns_theta_full 26.96
_diffrn_reflns_theta_max 26.96
_diffrn_reflns_theta_min 2.08
_diffrn_standards_decay_% None
_diffrn_standards_interval_time 60
_diffrn_standards_number 3
_exptl_absorpt_coefficient_mu 2.562
_exptl_absorpt_correction_type none
_exptl_crystal_colour Colourless
_exptl_crystal_density_diffrn 1.628
_exptl_crystal_density_method 'not measured'
_exptl_crystal_description Block
_exptl_crystal_F_000 608
_exptl_crystal_size_max 0.6
_exptl_crystal_size_mid 0.5
_exptl_crystal_size_min 0.2
_refine_diff_density_max 0.913
_refine_diff_density_min -0.747
_refine_diff_density_rms 0.108
_refine_ls_extinction_method none
_refine_ls_goodness_of_fit_ref 0.969
_refine_ls_hydrogen_treatment refall
_refine_ls_matrix_type full
_refine_ls_number_parameters 110
_refine_ls_number_reflns 1321
_refine_ls_number_restraints 0
_refine_ls_restrained_S_all 0.969
_refine_ls_R_factor_all 0.0826
_refine_ls_R_factor_gt 0.0418
_refine_ls_shift/su_max 0.000
_refine_ls_shift/su_mean 0.000
_refine_ls_structure_factor_coef Fsqd
_refine_ls_weighting_details 'calc w=1/[\s^2^(Fo^2^)+(0.0824P)^2^+0.0000P] where P=(Fo^2^+2Fc^2^)/3'
_refine_ls_weighting_scheme calc
_refine_ls_wR_factor_gt 0.1039
_refine_ls_wR_factor_ref 0.1214
_reflns_number_gt 813
_reflns_number_total 1321
_reflns_threshold_expression >2sigma(I)
_cod_data_source_file ic010367k.cif
_cod_data_source_block los28
_cod_depositor_comments
;
The following automatic conversions were performed:

'_symmetry_cell_setting' value 'Tetragonal' changed to 'tetragonal'
according to the built-in table from CIF Core dictionary named
'cif_core.dic' version 2.4.1 from
2010-06-29.

'_exptl_absorpt_correction_type' value 'None' changed to
'none' according to the built-in table from CIF Core dictionary named
'cif_core.dic' version 2.4.1 from 2010-06-29.

Automatic conversion script
Id: cif_fix_values 1646 2011-03-28 12:23:43Z adriana 
;
_cod_original_cell_volume 1210.9(4)
_cod_original_sg_symbol_H-M 'P 42/n'
_cod_database_code 4320305

loop_
_symmetry_equiv_pos_as_xyz
'x, y, z'
'-x+1/2, -y+1/2, z'
'-y, x+1/2, z+1/2'
'y+1/2, -x, z+1/2'
'-x, -y, -z'
'x-1/2, y-1/2, -z'
'y, -x-1/2, -z-1/2'
'-y-1/2, x, -z-1/2'

loop_
_atom_site_label
_atom_site_type_symbol
_atom_site_fract_x
_atom_site_fract_y
_atom_site_fract_z
_atom_site_U_iso_or_equiv
_atom_site_adp_type
_atom_site_occupancy
_atom_site_symmetry_multiplicity
_atom_site_calc_flag
_atom_site_refinement_flags
_atom_site_disorder_assembly
_atom_site_disorder_group
Ge Ge 0.5000 0.5000 0.0000 0.0314(2) Uani 1 2 d S . .
F1 F 0.53727(14) 0.43255(15) 0.2206(3) 0.0428(6) Uani 1 1 d . . .
F2 F 0.52454(15) 0.60634(14) 0.1387(4) 0.0443(6) Uani 1 1 d . . .
O O 0.36657(17) 0.50102(18) 0.1104(4) 0.0393(6) Uani 1 1 d . . .
C1 C 0.2835(3) 0.4795(3) -0.0238(6) 0.0397(8) Uani 1 1 d . . .
H1A H 0.306(2) 0.485(2) -0.155(7) 0.027(9) Uiso 1 1 d . . .
H1B H 0.234(3) 0.525(3) 0.003(6) 0.042(11) Uiso 1 1 d . . .
C2 C 0.3454(3) 0.5230(3) 0.3325(5) 0.0402(9) Uani 1 1 d . . .
H2A H 0.404(3) 0.520(3) 0.398(7) 0.054(12) Uiso 1 1 d . . .
H2B H 0.298(3) 0.471(3) 0.386(8) 0.056(11) Uiso 1 1 d . . .
C3 C 0.2462(4) 0.3802(4) 0.0109(9) 0.0521(11) Uani 1 1 d . . .
H3A H 0.199(3) 0.369(3) -0.071(7) 0.044(12) Uiso 1 1 d . . .
H3B H 0.227(3) 0.377(3) 0.142(9) 0.058(14) Uiso 1 1 d . . .
H3C H 0.300(4) 0.332(4) -0.012(8) 0.071(15) Uiso 1 1 d . . .
C4 C 0.2987(3) 0.6194(3) 0.3574(8) 0.0446(9) Uani 1 1 d . . .
H4A H 0.291(3) 0.633(3) 0.511(7) 0.039(12) Uiso 1 1 d . . .
H4B H 0.237(3) 0.615(3) 0.299(7) 0.060(13) Uiso 1 1 d . . .
H4C H 0.341(3) 0.666(3) 0.294(6) 0.049(11) Uiso 1 1 d . . .

loop_
_atom_site_aniso_label
_atom_site_aniso_U_11
_atom_site_aniso_U_22
_atom_site_aniso_U_33
_atom_site_aniso_U_23
_atom_site_aniso_U_13
_atom_site_aniso_U_12
Ge 0.0397(3) 0.0327(3) 0.0217(3) -0.0049(2) -0.0053(2) 0.00184(18)
F1 0.0473(12) 0.0517(12) 0.0294(11) 0.0065(9) -0.0058(9) 0.0062(9)
F2 0.0502(12) 0.0425(12) 0.0401(12) -0.0161(10) -0.0020(10) -0.0010(9)
O 0.0391(13) 0.0572(15) 0.0217(13) -0.0093(11) -0.0052(10) 0.0000(10)
C1 0.043(2) 0.048(2) 0.028(2) -0.0028(16) -0.0044(17) 0.0046(16)
C2 0.048(2) 0.052(2) 0.0212(19) -0.0037(16) -0.0004(16) 0.0007(17)
C3 0.051(3) 0.064(3) 0.041(3) 0.008(2) -0.011(2) -0.014(2)
C4 0.046(2) 0.050(2) 0.038(2) -0.0099(19) 0.0020(19) -0.0005(18)

loop_
_atom_type_symbol
_atom_type_description
_atom_type_scat_dispersion_real
_atom_type_scat_dispersion_imag
_atom_type_scat_source
C C 0.0033 0.0016 'International Tables Vol C Tables 4.2.6.8 and 6.1.1.4'
H H 0.0000 0.0000 'International Tables Vol C Tables 4.2.6.8 and 6.1.1.4'
O O 0.0106 0.0060 'International Tables Vol C Tables 4.2.6.8 and 6.1.1.4'
F F 0.0171 0.0103 'International Tables Vol C Tables 4.2.6.8 and 6.1.1.4'
Ge Ge 0.1547 1.8001 'International Tables Vol C Tables 4.2.6.8 and 6.1.1.4'

loop_
_geom_angle_atom_site_label_1
_geom_angle_atom_site_label_2
_geom_angle_atom_site_label_3
_geom_angle
_geom_angle_site_symmetry_1
_geom_angle_site_symmetry_3
_geom_angle_publ_flag
F2 Ge F2 180.00(13) 5_665 . ?
F2 Ge F1 90.34(10) 5_665 . ?
F2 Ge F1 89.66(10) . . ?
F2 Ge F1 89.66(10) 5_665 5_665 ?
F2 Ge F1 90.34(10) . 5_665 ?
F1 Ge F1 180.0 . 5_665 ?
F2 Ge O 90.04(10) 5_665 . ?
F2 Ge O 89.96(10) . . ?
F1 Ge O 89.95(10) . . ?
F1 Ge O 90.05(10) 5_665 . ?
F2 Ge O 89.96(10) 5_665 5_665 ?
F2 Ge O 90.04(10) . 5_665 ?
F1 Ge O 90.05(10) . 5_665 ?
F1 Ge O 89.95(10) 5_665 5_665 ?
O Ge O 180.0 . 5_665 ?
C1 O C2 116.1(3) . . ?
C1 O Ge 122.1(2) . . ?
C2 O Ge 121.8(2) . . ?
O C1 C3 112.2(3) . . ?
O C1 H1A 104(2) . . ?
C3 C1 H1A 110(2) . . ?
O C1 H1B 109(2) . . ?
C3 C1 H1B 110(3) . . ?
H1A C1 H1B 112(3) . . ?
O C2 C4 111.9(3) . . ?
O C2 H2A 104(3) . . ?
C4 C2 H2A 112(2) . . ?
O C2 H2B 107(3) . . ?
C4 C2 H2B 108(2) . . ?
H2A C2 H2B 113(4) . . ?
C1 C3 H3A 110(3) . . ?
C1 C3 H3B 107(3) . . ?
H3A C3 H3B 110(4) . . ?
C1 C3 H3C 110(3) . . ?
H3A C3 H3C 111(4) . . ?
H3B C3 H3C 110(4) . . ?
C2 C4 H4A 109(3) . . ?
C2 C4 H4B 107(3) . . ?
H4A C4 H4B 107(4) . . ?
C2 C4 H4C 107(2) . . ?
H4A C4 H4C 110(3) . . ?
H4B C4 H4C 116(4) . . ?

loop_
_geom_bond_atom_site_label_1
_geom_bond_atom_site_label_2
_geom_bond_distance
_geom_bond_site_symmetry_2
_geom_bond_publ_flag
Ge F2 1.7467(19) 5_665 ?
Ge F2 1.7467(19) . ?
Ge F1 1.7543(19) . ?
Ge F1 1.7543(19) 5_665 ?
Ge O 1.975(2) . ?
Ge O 1.975(2) 5_665 ?
O C1 1.459(4) . ?
O C2 1.464(4) . ?
C1 C3 1.485(6) . ?
C1 H1A 0.89(4) . ?
C1 H1B 0.94(4) . ?
C2 C4 1.492(6) . ?
C2 H2A 0.91(4) . ?
C2 H2B 1.03(4) . ?
C3 H3A 0.84(5) . ?
C3 H3B 0.87(6) . ?
C3 H3C 1.01(5) . ?
C4 H4A 0.99(4) . ?
C4 H4B 0.93(5) . ?
C4 H4C 0.96(4) . ?

loop_
_geom_torsion_atom_site_label_1
_geom_torsion_atom_site_label_2
_geom_torsion_atom_site_label_3
_geom_torsion_atom_site_label_4
_geom_torsion
_geom_torsion_site_symmetry_1
_geom_torsion_site_symmetry_2
_geom_torsion_site_symmetry_3
_geom_torsion_site_symmetry_4
_geom_torsion_publ_flag
F2 Ge O C1 -43.3(3) 5_665 . . . ?
F2 Ge O C1 136.7(3) . . . . ?
F1 Ge O C1 -133.6(3) . . . . ?
F1 Ge O C1 46.4(3) 5_665 . . . ?
O Ge O C1 126(32) 5_665 . . . ?
F2 Ge O C2 136.4(3) 5_665 . . . ?
F2 Ge O C2 -43.6(3) . . . . ?
F1 Ge O C2 46.0(3) . . . . ?
F1 Ge O C2 -134.0(3) 5_665 . . . ?
O Ge O C2 -54(33) 5_665 . . . ?
C2 O C1 C3 -77.2(4) . . . . ?
Ge O C1 C3 102.5(4) . . . . ?
C1 O C2 C4 -71.7(4) . . . . ?
Ge O C2 C4 108.6(3) . . . . ?
